data_4076781
loop_
_publ_author_name
'Lu, Shixiang'
'Jin, Guo-Xin'
'Eibl, Stefan'
'Herberhold, Max'
'Xin, Yan'

_publ_section_title
;
 Dinuclear Half-Sandwich Complexes Containing Bridging
 1,2-Dicarba-closo-dodecaborane-1,2-dichalcogenolato Ligands. Molecular
 Structures of Cp2Fe2(CO)3[\m-Se2C2(B10H10)], Cp2Ru2[\m-S2C2(B10H10)]2,
 and Cp*2Ru2(\m-Se)[\m-Se2C2(B10H10)]
;
_journal_issue 12
_journal_name_full Organometallics
_journal_page_first 2533
_journal_paper_doi 10.1021/om020022p
_journal_volume 21
_journal_year 2002
_chemical_formula_sum 'C18 H38 B20 O Ru2 S4'
_chemical_formula_weight 817.06
_chemical_name_systematic
; 
 ? 
;
_space_group_IT_number 15
_symmetry_cell_setting monoclinic
_symmetry_space_group_name_Hall '-C 2yc'
_symmetry_space_group_name_H-M 'C 1 2/c 1'
_atom_sites_solution_hydrogens geom
_atom_sites_solution_primary direct
_atom_sites_solution_secondary difmap
_audit_creation_method SHELXL
_cell_angle_alpha 90.00
_cell_angle_beta 108.11(3)
_cell_angle_gamma 90.00
_cell_formula_units_Z 4
_cell_length_a 17.894(4)
_cell_length_b 14.026(3)
_cell_length_c 14.276(3)
_cell_measurement_reflns_used 20
_cell_measurement_temperature 293(2)
_cell_measurement_theta_max 11.20
_cell_measurement_theta_min 5.40
_cell_volume 3405.5(14)
_computing_structure_refinement 'SHELXL-93 (Sheldrick, 1993)'
_computing_structure_solution 'SHELXS-86 (Sheldrick, 1990)'
_diffrn_ambient_temperature 293(2)
_diffrn_radiation_monochromator graphite
_diffrn_radiation_source 'fine-focus sealed tube'
_diffrn_radiation_type MoK\a
_diffrn_radiation_wavelength 0.71073
_diffrn_reflns_av_R_equivalents 0.0260
_diffrn_reflns_av_sigmaI/netI 0.0419
_diffrn_reflns_limit_h_max 23
_diffrn_reflns_limit_h_min -1
_diffrn_reflns_limit_k_max 18
_diffrn_reflns_limit_k_min -1
_diffrn_reflns_limit_l_max 18
_diffrn_reflns_limit_l_min -18
_diffrn_reflns_number 4991
_diffrn_reflns_theta_max 28.01
_diffrn_reflns_theta_min 2.90
_exptl_absorpt_coefficient_mu 1.151
_exptl_absorpt_correction_T_max 0.3946
_exptl_absorpt_correction_T_min 0.3459
_exptl_absorpt_correction_type psi-scan
_exptl_crystal_colour black
_exptl_crystal_density_diffrn 1.594
_exptl_crystal_description columnar
_exptl_crystal_F_000 1624
_exptl_crystal_size_max 0.52
_exptl_crystal_size_mid 0.24
_exptl_crystal_size_min 0.24
_refine_diff_density_max 1.013
_refine_diff_density_min -0.828
_refine_diff_density_rms 0.411
_refine_ls_extinction_method none
_refine_ls_goodness_of_fit_all 0.882
_refine_ls_goodness_of_fit_obs 0.950
_refine_ls_matrix_type full
_refine_ls_number_parameters 204
_refine_ls_number_reflns 4089
_refine_ls_number_restraints 3
_refine_ls_restrained_S_all 0.896
_refine_ls_restrained_S_obs 0.967
_refine_ls_R_factor_all 0.0548
_refine_ls_R_factor_obs 0.0412
_refine_ls_shift/esd_max 0.071
_refine_ls_shift/esd_mean 0.003
_refine_ls_structure_factor_coef Fsqd
_refine_ls_weighting_details 'w=1/[\s^2^(Fo^2^)+(0.0975P)^2^+0.0000P] where P=(Fo^2^+2Fc^2^)/3'
_refine_ls_weighting_scheme calc
_refine_ls_wR_factor_all 0.1245
_refine_ls_wR_factor_obs 0.1175
_reflns_number_observed 3173
_reflns_number_total 4089
_reflns_observed_criterion >2sigma(I)
_cod_data_source_file om020022p.cif
_cod_data_source_block k001
_cod_depositor_comments
;
The following automatic conversions were performed:

'_symmetry_cell_setting' value 'Monoclinic' changed to 'monoclinic'
according to /home/saulius/struct/CIF-dictionaries/cif_core.dic
dictionary named 'cif_core.dic' version 2.4.1 from 2010-06-29.

Automatic conversion script
Id: cif_fix_values 1715 2011-07-08 13:25:40Z adriana 

The following automatic conversions were performed:

'_refine_ls_weighting_scheme' value 'calc
w=1/[\s^2^(Fo^2^)+(0.0975P)^2^+0.0000P] where P=(Fo^2^+2Fc^2^)/3' was
changed to 'calc'. New tag '_refine_ls_weighting_details' was
created. The value of the new tag was set to
'w=1/[\s^2^(Fo^2^)+(0.0975P)^2^+0.0000P] where P=(Fo^2^+2Fc^2^)/3'.

Automatic conversion script
Id: cif_fix_values 3143 2015-03-26 13:38:13Z robertas 
;
_cod_original_cell_volume 3405.5(12)
_cod_original_sg_symbol_H-M C2/c
_cod_database_code 4076781

loop_
_symmetry_equiv_pos_as_xyz
'x, y, z'
'-x, y, -z+1/2'
'x+1/2, y+1/2, z'
'-x+1/2, y+1/2, -z+1/2'
'-x, -y, -z'
'x, -y, z-1/2'
'-x+1/2, -y+1/2, -z'
'x+1/2, -y+1/2, z-1/2'

loop_
_atom_site_aniso_label
_atom_site_aniso_U_11
_atom_site_aniso_U_22
_atom_site_aniso_U_33
_atom_site_aniso_U_23
_atom_site_aniso_U_13
_atom_site_aniso_U_12
Ru 0.0275(2) 0.0287(2) 0.0339(2) -0.00246(11) 0.00750(12) -0.00026(11)
S1 0.0351(5) 0.0357(5) 0.0366(5) 0.0031(4) 0.0139(4) 0.0025(4)
S2 0.0268(4) 0.0317(4) 0.0387(5) -0.0033(4) 0.0095(4) 0.0008(3)
C1 0.044(2) 0.060(3) 0.055(3) -0.028(2) -0.001(2) -0.002(2)
C2 0.085(4) 0.048(3) 0.057(3) -0.019(2) 0.039(3) -0.011(3)
C3 0.055(3) 0.075(4) 0.078(4) -0.043(3) 0.017(3) 0.003(3)
C4 0.142(7) 0.044(3) 0.054(3) -0.015(3) -0.005(4) 0.036(4)
C5 0.114(5) 0.046(3) 0.070(3) -0.028(3) 0.049(4) -0.043(3)
C11 0.027(2) 0.039(2) 0.036(2) 0.004(2) 0.0104(14) 0.0050(15)
C21 0.034(2) 0.039(2) 0.034(2) 0.003(2) 0.0110(15) 0.007(2)
B31 0.029(2) 0.056(3) 0.047(3) -0.001(2) 0.003(2) 0.003(2)
B41 0.029(2) 0.067(3) 0.060(3) 0.004(3) 0.018(2) 0.004(2)
B51 0.043(2) 0.049(3) 0.042(2) 0.004(2) 0.019(2) 0.012(2)
B61 0.036(2) 0.036(2) 0.038(2) 0.000(2) 0.010(2) 0.005(2)
B71 0.042(3) 0.066(3) 0.047(3) 0.012(3) 0.005(2) 0.021(2)
B81 0.032(2) 0.084(4) 0.057(3) 0.004(3) 0.005(2) 0.021(3)
B91 0.039(3) 0.074(4) 0.063(3) 0.012(3) 0.023(2) 0.023(3)
B101 0.053(3) 0.050(3) 0.050(3) 0.008(2) 0.021(2) 0.019(2)
B111 0.056(3) 0.037(2) 0.048(3) 0.010(2) 0.019(2) 0.015(2)
B121 0.051(3) 0.070(4) 0.054(3) 0.016(3) 0.015(2) 0.034(3)
O 0.736(43) 0.056(6) 0.157(12) 0.000 0.035(19) 0.000
C8 0.510(43) 0.264(21) 0.358(36) -0.065(23) 0.326(35) 0.075(27)
C9 0.607(48) 0.120(11) 0.128(9) -0.002(8) -0.119(18) 0.065(19)

loop_
_atom_site_label
_atom_site_type_symbol
_atom_site_fract_x
_atom_site_fract_y
_atom_site_fract_z
_atom_site_U_iso_or_equiv
_atom_site_thermal_displace_type
_atom_site_occupancy
_atom_site_calc_flag
_atom_site_refinement_flags
Ru Ru 0.47422(2) 0.83929(2) 0.14763(2) 0.03050(12) Uani 1 d .
S1 S 0.44023(6) 0.99398(7) 0.07985(7) 0.0352(2) Uani 1 d .
S2 S 0.60080(5) 0.86489(7) 0.25047(7) 0.0325(2) Uani 1 d .
C1 C 0.3956(3) 0.7689(4) 0.0182(4) 0.0567(13) Uani 1 d .
H1 H 0.3426(3) 0.7904(4) -0.0190(4) 0.080 Uiso 1 calc R
C2 C 0.4642(4) 0.7920(4) -0.0030(4) 0.0594(13) Uani 1 d .
H2 H 0.4681(4) 0.8325(4) -0.0572(4) 0.080 Uiso 1 calc R
C3 C 0.5245(3) 0.7401(5) 0.0606(5) 0.070(2) Uani 1 d .
H3 H 0.5792(3) 0.7404(5) 0.0605(5) 0.080 Uiso 1 calc R
C4 C 0.4963(5) 0.6861(4) 0.1199(5) 0.088(3) Uani 1 d .
H4 H 0.5267(5) 0.6407(4) 0.1692(5) 0.080 Uiso 1 calc R
C5 C 0.4139(4) 0.7028(4) 0.0951(5) 0.072(2) Uani 1 d .
H5 H 0.3768(4) 0.6695(4) 0.1216(5) 0.080 Uiso 1 calc R
C11 C 0.3454(2) 0.9761(3) 0.2132(3) 0.0337(8) Uani 1 d .
C21 C 0.3607(2) 1.0334(3) 0.1212(3) 0.0356(8) Uani 1 d .
B31 B 0.2774(3) 0.9631(4) 0.0980(4) 0.0462(11) Uani 1 d .
H31 H 0.2675(3) 0.8972(4) 0.0540(4) 0.080 Uiso 1 calc R
B41 B 0.2473(3) 0.9737(4) 0.2044(4) 0.0512(12) Uani 1 d .
H41 H 0.2178(3) 0.9147(4) 0.2296(4) 0.080 Uiso 1 calc R
B51 B 0.3154(3) 1.0491(4) 0.2901(4) 0.0434(10) Uani 1 d .
H51 H 0.3295(3) 1.0388(4) 0.3701(4) 0.080 Uiso 1 calc R
B61 B 0.3877(3) 1.0863(3) 0.2365(3) 0.0370(9) Uani 1 d .
H61 H 0.4487(3) 1.1004(3) 0.2818(3) 0.080 Uiso 1 calc R
B71 B 0.2735(3) 1.0764(4) 0.0427(4) 0.0537(13) Uani 1 d .
H71 H 0.2607(3) 1.0848(4) -0.0373(4) 0.080 Uiso 1 calc R
B81 B 0.2005(3) 1.0408(5) 0.0975(4) 0.060(2) Uani 1 d .
H81 H 0.1394(3) 1.0266(5) 0.0527(4) 0.080 Uiso 1 calc R
B91 B 0.2231(3) 1.0941(5) 0.2150(5) 0.0568(14) Uani 1 d .
H91 H 0.1766(3) 1.1144(5) 0.2465(5) 0.080 Uiso 1 calc R
B101 B 0.3096(3) 1.1640(4) 0.2342(4) 0.0500(12) Uani 1 d .
H101 H 0.3192(3) 1.2300(4) 0.2780(4) 0.080 Uiso 1 calc R
B111 B 0.3413(3) 1.1514(3) 0.1284(4) 0.0464(11) Uani 1 d .
H111 H 0.3726(3) 1.2085(3) 0.1031(4) 0.080 Uiso 1 calc R
B121 B 0.2401(3) 1.1579(4) 0.1159(4) 0.058(2) Uani 1 d .
H121 H 0.2046(3) 1.2205(4) 0.0828(4) 0.080 Uiso 1 calc R
O O 0.5000 0.4950(7) 0.2500 0.340(14) Uani 1 d SD
C8 C 0.5105(15) 0.3719(12) 0.2014(15) 0.334(16) Uani 1 d D
H8A H 0.5662(15) 0.3806(12) 0.2113(15) 0.080 Uiso 1 calc R
H8B H 0.4908(15) 0.3165(12) 0.1605(15) 0.080 Uiso 1 calc R
C9 C 0.4764(13) 0.4351(10) 0.1759(10) 0.338(20) Uani 1 d D
H9A H 0.4207(13) 0.4219(10) 0.1604(10) 0.080 Uiso 1 calc R
H9B H 0.4865(13) 0.4604(10) 0.1178(10) 0.080 Uiso 1 calc R

loop_
_atom_type_symbol
_atom_type_description
_atom_type_scat_dispersion_real
_atom_type_scat_dispersion_imag
_atom_type_scat_source
C C 0.0033 0.0016 'International Tables Vol C Tables 4.2.6.8 and 6.1.1.4'
H H 0.0000 0.0000 'International Tables Vol C Tables 4.2.6.8 and 6.1.1.4'
B B 0.0013 0.0007 'International Tables Vol C Tables 4.2.6.8 and 6.1.1.4'
O O 0.0106 0.0060 'International Tables Vol C Tables 4.2.6.8 and 6.1.1.4'
S S 0.1246 0.1234 'International Tables Vol C Tables 4.2.6.8 and 6.1.1.4'
Ru Ru -1.2594 0.8363 'International Tables Vol C Tables 4.2.6.8 and 6.1.1.4'

loop_
_geom_angle_atom_site_label_1
_geom_angle_atom_site_label_2
_geom_angle_atom_site_label_3
_geom_angle
_geom_angle_site_symmetry_1
_geom_angle_site_symmetry_3
C1 Ru C2 37.0(2) . .
C1 Ru C5 37.1(2) . .
C2 Ru C5 61.7(2) . .
C1 Ru C3 60.7(2) . .
C2 Ru C3 36.3(2) . .
C5 Ru C3 60.7(2) . .
C1 Ru C4 61.3(2) . .
C2 Ru C4 60.3(2) . .
C5 Ru C4 37.3(3) . .
C3 Ru C4 35.0(3) . .
C1 Ru S2 104.95(15) . 2_655
C2 Ru S2 141.3(2) . 2_655
C5 Ru S2 91.8(2) . 2_655
C3 Ru S2 150.1(2) . 2_655
C4 Ru S2 115.6(3) . 2_655
C1 Ru S2 148.77(14) . .
C2 Ru S2 115.6(2) . .
C5 Ru S2 128.9(2) . .
C3 Ru S2 88.04(15) . .
C4 Ru S2 94.0(2) . .
S2 Ru S2 102.93(4) 2_655 .
C1 Ru S1 93.0(2) . .
C2 Ru S1 86.84(15) . .
C5 Ru S1 128.0(2) . .
C3 Ru S1 116.0(2) . .
C4 Ru S1 147.1(2) . .
S2 Ru S1 89.38(3) 2_655 .
S2 Ru S1 101.12(4) . .
C1 Ru Ru 143.9(2) . 2_655
C2 Ru Ru 157.9(2) . 2_655
C5 Ru Ru 108.9(2) . 2_655
C3 Ru Ru 121.7(2) . 2_655
C4 Ru Ru 99.6(2) . 2_655
S2 Ru Ru 53.21(3) 2_655 2_655
S2 Ru Ru 52.60(3) . 2_655
S1 Ru Ru 112.81(3) . 2_655
C21 S1 Ru 106.07(13) . .
C11 S2 Ru 108.40(12) 2_655 2_655
C11 S2 Ru 129.82(13) 2_655 .
Ru S2 Ru 74.19(3) 2_655 .
C2 C1 C5 108.6(5) . .
C2 C1 Ru 72.5(3) . .
C5 C1 Ru 72.7(3) . .
C1 C2 C3 107.2(5) . .
C1 C2 Ru 70.5(3) . .
C3 C2 Ru 73.0(3) . .
C4 C3 C2 110.0(6) . .
C4 C3 Ru 72.9(3) . .
C2 C3 Ru 70.8(3) . .
C3 C4 C5 108.2(5) . .
C3 C4 Ru 72.1(3) . .
C5 C4 Ru 70.2(3) . .
C1 C5 C4 106.0(6) . .
C1 C5 Ru 70.2(3) . .
C4 C5 Ru 72.5(3) . .
C21 C11 B41 111.9(3) . .
C21 C11 B51 112.8(3) . .
B41 C11 B51 62.7(3) . .
C21 C11 B61 62.4(3) . .
B41 C11 B61 114.4(3) . .
B51 C11 B61 62.6(3) . .
C21 C11 B31 62.0(3) . .
B41 C11 B31 61.8(3) . .
B51 C11 B31 114.0(3) . .
B61 C11 B31 114.8(3) . .
C21 C11 S2 116.3(2) . 2_655
B41 C11 S2 116.2(3) . 2_655
B51 C11 S2 125.2(3) . 2_655
B61 C11 S2 123.8(2) . 2_655
B31 C11 S2 109.5(3) . 2_655
C11 C21 B111 109.9(3) . .
C11 C21 B71 110.5(3) . .
B111 C21 B71 62.5(3) . .
C11 C21 B31 61.6(3) . .
B111 C21 B31 112.7(3) . .
B71 C21 B31 61.5(3) . .
C11 C21 B61 60.9(2) . .
B111 C21 B61 61.7(3) . .
B71 C21 B61 113.3(3) . .
B31 C21 B61 113.2(3) . .
C11 C21 S1 117.6(3) . .
B111 C21 S1 121.2(3) . .
B71 C21 S1 123.1(3) . .
B31 C21 S1 119.2(3) . .
B61 C21 S1 115.5(3) . .
C11 B31 C21 56.5(2) . .
C11 B31 B71 104.4(4) . .
C21 B31 B71 59.0(3) . .
C11 B31 B81 105.0(4) . .
C21 B31 B81 106.0(4) . .
B71 B31 B81 61.1(3) . .
C11 B31 B41 59.0(3) . .
C21 B31 B41 105.2(4) . .
B71 B31 B41 109.1(4) . .
B81 B31 B41 60.2(3) . .
C11 B41 B51 58.2(3) . .
C11 B41 B31 59.2(3) . .
B51 B41 B31 108.3(4) . .
C11 B41 B81 104.6(4) . .
B51 B41 B81 108.4(4) . .
B31 B41 B81 59.5(3) . .
C11 B41 B91 104.3(4) . .
B51 B41 B91 60.4(3) . .
B31 B41 B91 107.6(4) . .
B81 B41 B91 60.0(3) . .
C11 B51 B91 104.1(4) . .
C11 B51 B41 59.1(3) . .
B91 B51 B41 59.3(3) . .
C11 B51 B101 103.9(3) . .
B91 B51 B101 59.9(3) . .
B41 B51 B101 107.3(4) . .
C11 B51 B61 58.8(2) . .
B91 B51 B61 107.5(4) . .
B41 B51 B61 108.3(3) . .
B101 B51 B61 59.4(3) . .
C11 B61 C21 56.7(2) . .
C11 B61 B111 103.8(3) . .
C21 B61 B111 58.3(3) . .
C11 B61 B101 104.8(3) . .
C21 B61 B101 105.2(3) . .
B111 B61 B101 60.6(3) . .
C11 B61 B51 58.6(3) . .
C21 B61 B51 105.0(3) . .
B111 B61 B51 108.8(3) . .
B101 B61 B51 60.7(3) . .
C21 B71 B31 59.5(3) . .
C21 B71 B111 58.2(3) . .
B31 B71 B111 107.5(3) . .
C21 B71 B81 104.8(4) . .
B31 B71 B81 59.1(3) . .
B111 B71 B81 107.4(4) . .
C21 B71 B121 104.2(4) . .
B31 B71 B121 106.9(4) . .
B111 B71 B121 59.7(3) . .
B81 B71 B121 59.8(4) . .
B31 B81 B41 60.3(3) . .
B31 B81 B71 59.8(3) . .
B41 B81 B71 108.2(3) . .
B31 B81 B121 107.4(4) . .
B41 B81 B121 107.7(4) . .
B71 B81 B121 59.7(3) . .
B31 B81 B91 108.2(4) . .
B41 B81 B91 59.8(3) . .
B71 B81 B91 108.4(4) . .
B121 B81 B91 60.3(4) . .
B101 B91 B121 59.3(3) . .
B101 B91 B51 60.2(3) . .
B121 B91 B51 107.5(4) . .
B101 B91 B41 108.4(3) . .
B121 B91 B41 107.9(4) . .
B51 B91 B41 60.4(3) . .
B101 B91 B81 108.1(4) . .
B121 B91 B81 60.2(4) . .
B51 B91 B81 108.5(4) . .
B41 B91 B81 60.1(3) . .
B121 B101 B91 60.2(4) . .
B121 B101 B51 108.0(4) . .
B91 B101 B51 59.9(3) . .
B121 B101 B61 107.9(4) . .
B91 B101 B61 108.0(4) . .
B51 B101 B61 60.0(3) . .
B121 B101 B111 59.9(3) . .
B91 B101 B111 107.8(4) . .
B51 B101 B111 107.5(3) . .
B61 B101 B111 59.7(3) . .
C21 B111 B121 105.4(4) . .
C21 B111 B71 59.3(3) . .
B121 B111 B71 60.1(3) . .
C21 B111 B61 60.0(2) . .
B121 B111 B61 107.7(4) . .
B71 B111 B61 109.3(4) . .
C21 B111 B101 105.8(3) . .
B121 B111 B101 59.6(3) . .
B71 B111 B101 108.3(4) . .
B61 B111 B101 59.7(3) . .
B101 B121 B111 60.6(3) . .
B101 B121 B91 60.4(3) . .
B111 B121 B91 108.5(4) . .
B101 B121 B71 109.2(4) . .
B111 B121 B71 60.2(3) . .
B91 B121 B71 108.4(4) . .
B101 B121 B81 108.5(4) . .
B111 B121 B81 108.4(4) . .
B91 B121 B81 59.5(4) . .
B71 B121 B81 60.5(4) . .
C9 O C9 100.4(14) 2_655 .
C9 C8 C8 91.9(16) . 2_655
C8 C9 O 104.4(17) . .

loop_
_geom_bond_atom_site_label_1
_geom_bond_atom_site_label_2
_geom_bond_distance
_geom_bond_site_symmetry_2
Ru C1 2.179(4) .
Ru C2 2.204(5) .
Ru C5 2.211(5) .
Ru C3 2.232(5) .
Ru C4 2.242(5) .
Ru S2 2.2937(11) 2_655
Ru S2 2.3124(12) .
Ru S1 2.3766(11) .
Ru Ru 2.7781(9) 2_655
S1 C21 1.789(4) .
S2 C11 1.822(4) 2_655
S2 Ru 2.2937(11) 2_655
C1 C2 1.391(7) .
C1 C5 1.396(8) .
C2 C3 1.381(8) .
C3 C4 1.345(10) .
C4 C5 1.425(11) .
C11 C21 1.634(5) .
C11 B41 1.720(6) .
C11 B51 1.705(6) .
C11 B61 1.707(6) .
C11 B31 1.725(6) .
C11 S2 1.822(4) 2_655
C21 B111 1.702(6) .
C21 B71 1.723(6) .
C21 B31 1.731(6) .
C21 B61 1.733(6) .
B31 B71 1.766(8) .
B31 B81 1.753(7) .
B31 B41 1.768(8) .
B41 B51 1.781(8) .
B41 B81 1.766(8) .
B41 B91 1.761(8) .
B51 B91 1.781(7) .
B51 B101 1.786(7) .
B51 B61 1.774(7) .
B61 B111 1.762(7) .
B61 B101 1.763(7) .
B71 B111 1.776(8) .
B71 B81 1.789(9) .
B71 B121 1.774(8) .
B81 B121 1.776(9) .
B81 B91 1.765(9) .
B91 B101 1.781(9) .
B91 B121 1.778(9) .
B101 B121 1.761(9) .
B101 B111 1.779(8) .
B111 B121 1.766(8) .
O C9 1.314(14) 2_655
O C9 1.314(14) .
C8 C9 1.07(2) .
C8 C8 1.55(3) 2_655
